data_7249961
loop_
_publ_author_name
'Shi, Lei'
'Liu, Bangxiang'
'Wang, Pengfei'
'Gao, Chao'
'Zhang, Chong'
'Du, Yang'
'Sun, Chengguo'
'Hu, Bingcheng'

_publ_section_title
;
 Ionization treatment of pyrazolo[4,3-c]pyrazole derivatives to achieve
 the low sensitivity of high-energy materials
;
_journal_issue 13
_journal_name_full CrystEngComm
_journal_page_first 1918
_journal_page_last 1926
_journal_paper_doi 10.1039/D4CE01286K
_journal_volume 27
_journal_year 2025
_chemical_formula_moiety 'C4 N6 O4, 2(H4 N)'
_chemical_formula_sum 'C4 H8 N8 O4'
_chemical_formula_weight 232.18
_space_group_crystal_system monoclinic
_space_group_IT_number 14
_space_group_name_Hall '-P 2ybc'
_space_group_name_H-M_alt 'P 1 21/c 1'
_atom_sites_solution_hydrogens difmap
_atom_sites_solution_primary dual
_audit_block_doi 10.5517/ccdc.csd.cc2j4fhm
_audit_creation_date 2023-11-22
_audit_creation_method
;
Olex2 1.5
(compiled 2023.08.24 svn.re1ec1418 for OlexSys, GUI svn.r6817)
;
_audit_update_record
;
2024-01-24 deposited with the CCDC.	2025-02-18 downloaded from the CCDC.
;
_cell_angle_alpha 90
_cell_angle_beta 93.842(6)
_cell_angle_gamma 90
_cell_formula_units_Z 2
_cell_length_a 3.4551(3)
_cell_length_b 14.0564(9)
_cell_length_c 9.0385(6)
_cell_measurement_reflns_used 1510
_cell_measurement_temperature 193.00
_cell_measurement_theta_max 68.236
_cell_measurement_theta_min 5.830
_cell_volume 437.98(6)
_computing_cell_refinement 'SAINT V8.40B (?, 2016)'
_computing_data_reduction 'SAINT V8.40B (?, 2016)'
_computing_molecular_graphics 'Olex2 1.5 (Dolomanov et al., 2009)'
_computing_publication_material 'Olex2 1.5 (Dolomanov et al., 2009)'
_computing_structure_refinement 'SHELXL 2018/3 (Sheldrick, 2015)'
_computing_structure_solution 'SHELXT 2018/2 (Sheldrick, 2018)'
_diffrn_ambient_temperature 193.00
_diffrn_measured_fraction_theta_full 1.000
_diffrn_measured_fraction_theta_max 1.000
_diffrn_measurement_device_type 'Bruker D8 VENTURE'
_diffrn_measurement_method '\f and \w scans'
_diffrn_radiation_type CuK\a
_diffrn_radiation_wavelength 1.54178
_diffrn_reflns_av_R_equivalents 0.0585
_diffrn_reflns_av_unetI/netI 0.0365
_diffrn_reflns_Laue_measured_fraction_full 1.000
_diffrn_reflns_Laue_measured_fraction_max 1.000
_diffrn_reflns_limit_h_max 4
_diffrn_reflns_limit_h_min -4
_diffrn_reflns_limit_k_max 16
_diffrn_reflns_limit_k_min -16
_diffrn_reflns_limit_l_max 10
_diffrn_reflns_limit_l_min -10
_diffrn_reflns_number 5248
_diffrn_reflns_point_group_measured_fraction_full 1.000
_diffrn_reflns_point_group_measured_fraction_max 1.000
_diffrn_reflns_theta_full 67.679
_diffrn_reflns_theta_max 68.507
_diffrn_reflns_theta_min 5.829
_diffrn_source_current 1.1
_diffrn_source_power 0.05500000000000001
_diffrn_source_voltage 50.0
_diffrn_standards_number 0
_exptl_absorpt_coefficient_mu 1.354
_exptl_absorpt_correction_T_max 0.7531
_exptl_absorpt_correction_T_min 0.5761
_exptl_absorpt_correction_type multi-scan
_exptl_absorpt_process_details
;
SADABS-2016/2 (Bruker,2016/2) was used for absorption correction.
wR2(int) was 0.1282 before and 0.0649 after correction.
The Ratio of minimum to maximum transmission is 0.7650.
The \l/2 correction factor is Not present.
;
_exptl_crystal_density_diffrn 1.761
_exptl_crystal_description block
_exptl_crystal_F_000 240
_exptl_crystal_size_max 0.13
_exptl_crystal_size_mid 0.1
_exptl_crystal_size_min 0.07
_refine_diff_density_max 0.402
_refine_diff_density_min -0.301
_refine_diff_density_rms 0.060
_refine_ls_extinction_method none
_refine_ls_goodness_of_fit_ref 1.030
_refine_ls_hydrogen_treatment mixed
_refine_ls_matrix_type full
_refine_ls_number_parameters 84
_refine_ls_number_reflns 808
_refine_ls_number_restraints 4
_refine_ls_restrained_S_all 1.037
_refine_ls_R_factor_all 0.0522
_refine_ls_R_factor_gt 0.0436
_refine_ls_shift/su_max 0.000
_refine_ls_shift/su_mean 0.000
_refine_ls_structure_factor_coef Fsqd
_refine_ls_weighting_details 'w=1/[\s^2^(Fo^2^)+(0.0625P)^2^+0.3052P] where P=(Fo^2^+2Fc^2^)/3'
_refine_ls_weighting_scheme calc
_refine_ls_wR_factor_gt 0.1114
_refine_ls_wR_factor_ref 0.1182
_reflns_Friedel_coverage 0.000
_reflns_number_gt 674
_reflns_number_total 808
_reflns_threshold_expression 'I > 2\s(I)'
_cod_data_source_file d4ce01286k2.cif
_cod_data_source_block cu_20231122_ys_nlg_dadnpp_0m
_cod_depositor_comments 'Adding full bibliography for 7249960--7249966.cif.'
_cod_database_code 7249961
_shelx_shelxl_version_number 2018/3
_shelx_space_group_comment
;
The symmetry employed for this shelxl refinement is uniquely defined
by the following loop, which should always be used as a source of
symmetry information in preference to the above space-group names.
They are only intended as comments.
;
_shelx_estimated_absorpt_t_max 0.911
_shelx_estimated_absorpt_t_min 0.844
_olex2_refinement_description
;
1. Fixed Uiso
 At 1.5 times of:
  All N(H,H) groups
2. Restrained distances
 N1-H1B = N1-H1A = N1-H1D = N1-H1C
 0.9 with sigma of 0.02
3.a Free rotating group:
 N1(H1A,H1B)
;
_olex2_submission_special_instructions 'No special instructions were received'

loop_
_space_group_symop_operation_xyz
'x, y, z'
'-x, y+1/2, -z+1/2'
'-x, -y, -z'
'x, -y-1/2, z-1/2'

loop_
_atom_site_label
_atom_site_type_symbol
_atom_site_fract_x
_atom_site_fract_y
_atom_site_fract_z
_atom_site_U_iso_or_equiv
_atom_site_adp_type
_atom_site_occupancy
_atom_site_site_symmetry_order
_atom_site_calc_flag
_atom_site_refinement_flags_posn
_atom_site_refinement_flags_adp
_atom_site_refinement_flags_occupancy
_atom_site_disorder_assembly
_atom_site_disorder_group
O1 O 0.5035(5) 0.31525(11) 0.83528(18) 0.0390(5) Uani 1 1 d . . . . .
O2 O 0.7733(5) 0.45345(11) 0.87243(17) 0.0341(5) Uani 1 1 d . . . . .
N1 N 0.0381(8) 0.17123(14) 0.6361(2) 0.0383(6) Uani 1 1 d DG . . . .
H1A H 0.122708 0.162049 0.727813 0.057 Uiso 1 1 d DG U . . .
H1B H 0.133414 0.226150 0.613154 0.057 Uiso 1 1 d DG U . . .
H1C H 0.013(11) 0.132(2) 0.567(3) 0.071(11) Uiso 1 1 d D . . . .
H1D H -0.218(6) 0.167(5) 0.634(7) 0.15(2) Uiso 1 1 d D . . . .
N2 N 0.2892(5) 0.40123(12) 0.41294(18) 0.0223(4) Uani 1 1 d . . . . .
N3 N 0.3340(5) 0.35855(12) 0.54626(19) 0.0227(4) Uani 1 1 d . . . . .
N4 N 0.5956(5) 0.39460(13) 0.79155(19) 0.0252(5) Uani 1 1 d . . . . .
C1 C 0.5006(6) 0.42136(14) 0.6429(2) 0.0216(5) Uani 1 1 d . . . . .
C2 C 0.4308(5) 0.49200(14) 0.4272(2) 0.0206(5) Uani 1 1 d . . . . .

loop_
_atom_site_aniso_label
_atom_site_aniso_U_11
_atom_site_aniso_U_22
_atom_site_aniso_U_33
_atom_site_aniso_U_23
_atom_site_aniso_U_13
_atom_site_aniso_U_12
O1 0.0610(12) 0.0236(9) 0.0314(9) 0.0070(7) -0.0043(8) -0.0112(7)
O2 0.0481(10) 0.0263(9) 0.0263(9) -0.0039(6) -0.0090(7) -0.0043(7)
N1 0.0793(18) 0.0176(10) 0.0162(10) 0.0019(8) -0.0105(10) -0.0107(10)
N2 0.0280(9) 0.0162(9) 0.0223(9) -0.0010(7) -0.0003(7) 0.0006(6)
N3 0.0276(9) 0.0183(9) 0.0219(9) 0.0003(7) -0.0008(7) 0.0007(6)
N4 0.0305(10) 0.0206(10) 0.0240(9) -0.0014(8) -0.0016(7) -0.0007(7)
C1 0.0231(10) 0.0179(10) 0.0234(11) -0.0026(8) -0.0014(8) 0.0012(7)
C2 0.0212(10) 0.0172(10) 0.0231(10) -0.0033(8) -0.0008(8) 0.0029(7)

loop_
_atom_type_symbol
_atom_type_description
_atom_type_scat_dispersion_real
_atom_type_scat_dispersion_imag
_atom_type_scat_source
C C 0.0181 0.0091 'International Tables Vol C Tables 4.2.6.8 and 6.1.1.4'
H H 0.0000 0.0000 'International Tables Vol C Tables 4.2.6.8 and 6.1.1.4'
N N 0.0311 0.0180 'International Tables Vol C Tables 4.2.6.8 and 6.1.1.4'
O O 0.0492 0.0322 'International Tables Vol C Tables 4.2.6.8 and 6.1.1.4'

loop_
_geom_angle_atom_site_label_1
_geom_angle_atom_site_label_2
_geom_angle_atom_site_label_3
_geom_angle
_geom_angle_site_symmetry_1
_geom_angle_site_symmetry_3
_geom_angle_publ_flag
H1A N1 H1B 104.5 . . ?
H1A N1 H1C 129.0 . . ?
H1A N1 H1D 106.3 . . ?
H1B N1 H1C 115.4 . . ?
H1B N1 H1D 116.7 . . ?
H1C N1 H1D 84(4) . . ?
N3 N2 C2 108.21(16) . . ?
C1 N3 N2 107.90(16) . . ?
O1 N4 O2 122.92(18) . . ?
O1 N4 C1 119.84(17) . . ?
O2 N4 C1 117.24(17) . . ?
N3 C1 N4 120.35(18) . . ?
N3 C1 C2 110.84(18) . 3_666 ?
C2 C1 N4 128.77(18) 3_666 . ?
N2 C2 C1 146.95(19) . 3_666 ?
N2 C2 C2 109.8(2) . 3_666 ?
C2 C2 C1 103.3(2) 3_666 3_666 ?

loop_
_geom_bond_atom_site_label_1
_geom_bond_atom_site_label_2
_geom_bond_distance
_geom_bond_site_symmetry_2
_geom_bond_publ_flag
O1 N4 1.232(2) . ?
O2 N4 1.239(2) . ?
N1 H1A 0.8701 . ?
N1 H1B 0.8698 . ?
N1 H1C 0.835(19) . ?
N1 H1D 0.89(2) . ?
N2 N3 1.346(2) . ?
N2 C2 1.369(3) . ?
N3 C1 1.344(3) . ?
N4 C1 1.413(3) . ?
C1 C2 1.400(3) 3_666 ?
C2 C2 1.389(4) 3_666 ?

loop_
_geom_torsion_atom_site_label_1
_geom_torsion_atom_site_label_2
_geom_torsion_atom_site_label_3
_geom_torsion_atom_site_label_4
_geom_torsion
_geom_torsion_site_symmetry_1
_geom_torsion_site_symmetry_2
_geom_torsion_site_symmetry_3
_geom_torsion_site_symmetry_4
_geom_torsion_publ_flag
O1 N4 C1 N3 -4.5(3) . . . . ?
O1 N4 C1 C2 178.2(2) . . . 3_666 ?
O2 N4 C1 N3 175.02(18) . . . . ?
O2 N4 C1 C2 -2.2(3) . . . 3_666 ?
N2 N3 C1 N4 -177.71(17) . . . . ?
N2 N3 C1 C2 0.0(2) . . . 3_666 ?
N3 N2 C2 C1 -180.0(3) . . . 3_666 ?
N3 N2 C2 C2 -0.1(3) . . . 3_666 ?
C2 N2 N3 C1 0.0(2) . . . . ?
